data_7043412
loop_
_publ_author_name
'Moreno-Alc\'antar, Luis Guillermo'
'Hess, Kristopher'
'Guevara-Vela, Jos\'e Manuel'
'Rocha-Rinza, Tom\'as'
'Mart\'in Pend\'as, Angel'
'Flores-Alamo, Marcos'
'Torrens, Hugo'

_publ_section_title
;
 \p-Backbonding and non-covalent interactions in JohnPhos and
 polyfluorothiolate complexes of gold(I)
;
_journal_name_full 'Dalton Trans.'
_journal_paper_doi 10.1039/C7DT00961E
_journal_year 2017
_chemical_formula_moiety 'C26 H31 Au F P S'
_chemical_formula_sum 'C26 H31 Au F P S'
_chemical_formula_weight 622.5
_space_group_IT_number 2
_symmetry_cell_setting triclinic
_symmetry_Int_Tables_number 2
_symmetry_space_group_name_Hall '-P 1'
_symmetry_space_group_name_H-M 'P -1'
_atom_sites_solution_hydrogens geom
_audit_conform_dict_location ftp://ftp.iucr.org/pub/cif_core.dic
_audit_conform_dict_name cif_core.dic
_audit_conform_dict_version 2.4.3
_audit_creation_date 2016-10-24T18:12:38-00:00
_audit_creation_method 'WinGX routine CIF_UPDATE'
_audit_update_record
;
2017-02-10 deposited with the CCDC.
2017-06-22 downloaded from the CCDC.
;
_cell_angle_alpha 109.492(6)
_cell_angle_beta 104.940(4)
_cell_angle_gamma 90.395(4)
_cell_formula_units_Z 4
_cell_length_a 11.1857(4)
_cell_length_b 14.4424(9)
_cell_length_c 16.8674(10)
_cell_measurement_reflns_used 8519
_cell_measurement_temperature 130(2)
_cell_measurement_theta_max 29.575
_cell_measurement_theta_min 3.4443
_cell_volume 2469.0(3)
_computing_cell_refinement
;
        CrysAlisPro, Agilent Technologies,
        Version 1.171.36.32 (release 02-08-2013 CrysAlis171 .NET)
        (compiled Aug  2 2013,16:46:58)
;
_computing_data_collection
;
        CrysAlisPro, Agilent Technologies,
        Version 1.171.36.32 (release 02-08-2013 CrysAlis171 .NET)
        (compiled Aug  2 2013,16:46:58)
;
_computing_data_reduction
;
        CrysAlisPro, Agilent Technologies,
        Version 1.171.36.32 (release 02-08-2013 CrysAlis171 .NET)
        (compiled Aug  2 2013,16:46:58)
;
_computing_molecular_graphics
;
          'Ortep-3 for Windows (Farrugia, 1997)'
      L. J. Farrugia, J. Appl. Crystallogr., 1997, 30, 565.
;
_computing_publication_material
;    
        'WinGX publication routines (Farrugia, 1999)'                 
    L. J. Farrugia, J. Appl. Crystallogr., 1999, 32, 837-838.
;
_computing_structure_refinement 'SHELXL-2014 (Sheldrick, 2015)'
_computing_structure_solution
;
      'SHELXS-2014 (Sheldrick, 2015)'
      Sheldrick, G. M. (2015). Acta Cryst. A71, 3--8.
;
_diffrn_ambient_temperature 130(2)
_diffrn_detector_area_resol_mean 10.4685
_diffrn_measured_fraction_theta_full 0.998
_diffrn_measured_fraction_theta_max 0.851
_diffrn_measurement_device_type 'Xcalibur, Atlas, Gemini'
_diffrn_measurement_method '\w scans'
_diffrn_orient_matrix_UB_11 0.0657167
_diffrn_orient_matrix_UB_12 0.0023277
_diffrn_orient_matrix_UB_13 0.0147185
_diffrn_orient_matrix_UB_21 0.0031776
_diffrn_orient_matrix_UB_22 0.0518194
_diffrn_orient_matrix_UB_23 0.0209429
_diffrn_orient_matrix_UB_31 -0.0048817
_diffrn_orient_matrix_UB_32 -0.0071336
_diffrn_orient_matrix_UB_33 0.0387155
_diffrn_radiation_monochromator graphite
_diffrn_radiation_type MoK\a
_diffrn_radiation_wavelength 0.71073
_diffrn_reflns_av_R_equivalents 0.0365
_diffrn_reflns_av_unetI/netI 0.06
_diffrn_reflns_Laue_measured_fraction_full 0.998
_diffrn_reflns_Laue_measured_fraction_max 0.851
_diffrn_reflns_limit_h_max 15
_diffrn_reflns_limit_h_min -14
_diffrn_reflns_limit_k_max 19
_diffrn_reflns_limit_k_min -19
_diffrn_reflns_limit_l_max 20
_diffrn_reflns_limit_l_min -23
_diffrn_reflns_number 27603
_diffrn_reflns_point_group_measured_fraction_full 0.998
_diffrn_reflns_point_group_measured_fraction_max 0.851
_diffrn_reflns_theta_full 25.242
_diffrn_reflns_theta_max 29.575
_diffrn_reflns_theta_min 3.445
_exptl_absorpt_coefficient_mu 6.126
_exptl_absorpt_correction_T_max 0.595
_exptl_absorpt_correction_T_min 0.256
_exptl_absorpt_correction_type analytical
_exptl_absorpt_process_details
;
        CrysAlisPro, Agilent Technologies,
        Version 1.171.36.32 (release 02-08-2013 CrysAlis171 .NET)
        (compiled Aug  2 2013,16:46:58)
Analytical numeric absorption correction using a multifaceted crystal
                        model based on expressions derived by R.C. Clark & J.S.
        (Clark, R. C. & Reid, J. S. (1995). Acta Cryst. A51, 887-897)
;
_exptl_crystal_colour colourless
_exptl_crystal_density_diffrn 1.675
_exptl_crystal_description plate
_exptl_crystal_F_000 1224
_exptl_crystal_size_max 0.32
_exptl_crystal_size_mid 0.23
_exptl_crystal_size_min 0.09
_refine_diff_density_max 0.83
_refine_diff_density_min -1.012
_refine_diff_density_rms 0.141
_refine_ls_extinction_method none
_refine_ls_goodness_of_fit_ref 1.056
_refine_ls_hydrogen_treatment constr
_refine_ls_matrix_type full
_refine_ls_number_parameters 553
_refine_ls_number_reflns 11810
_refine_ls_number_restraints 0
_refine_ls_restrained_S_all 1.056
_refine_ls_R_factor_all 0.043
_refine_ls_R_factor_gt 0.0294
_refine_ls_shift/su_max 0.003
_refine_ls_shift/su_mean 0
_refine_ls_structure_factor_coef Fsqd
_refine_ls_weighting_details 'w=1/[\s^2^(Fo^2^)+(0.0109P)^2^] where P=(Fo^2^+2Fc^2^)/3'
_refine_ls_weighting_scheme calc
_refine_ls_wR_factor_gt 0.0495
_refine_ls_wR_factor_ref 0.0547
_reflns_Friedel_coverage 0
_reflns_number_gt 9704
_reflns_number_total 11810
_reflns_threshold_expression 'I > 2\s(I)'
_cod_data_source_file c7dt00961e2.cif
_cod_data_source_block khc7
_cod_original_cell_volume 2468.9(2)
_cod_database_code 7043412
_shelx_estimated_absorpt_t_min 0.245
_shelx_estimated_absorpt_t_max 0.609

loop_
_symmetry_equiv_pos_as_xyz
'x, y, z'
'-x, -y, -z'

loop_
_atom_site_label
_atom_site_type_symbol
_atom_site_fract_x
_atom_site_fract_y
_atom_site_fract_z
_atom_site_U_iso_or_equiv
_atom_site_adp_type
_atom_site_occupancy
_atom_site_site_symmetry_order
_atom_site_calc_flag
_atom_site_refinement_flags_posn
_atom_site_refinement_flags_adp
C1 C 0.4428(3) 0.2234(3) 0.0399(2) 0.0186(8) Uani 1 1 d . .
C2 C 0.4029(3) 0.3112(3) 0.0841(2) 0.0250(9) Uani 1 1 d . .
H2 H 0.459019 0.356868 0.134884 0.03 Uiso 1 1 calc R U
C3 C 0.2821(3) 0.3341(3) 0.0557(3) 0.0295(10) Uani 1 1 d . .
H3 H 0.255187 0.394348 0.086714 0.035 Uiso 1 1 calc R U
C4 C 0.2031(3) 0.2674(3) -0.0181(3) 0.0262(10) Uani 1 1 d . .
C5 C 0.2384(3) 0.1797(3) -0.0638(3) 0.0277(10) Uani 1 1 d . .
H5 H 0.181557 0.134556 -0.114467 0.033 Uiso 1 1 calc R U
C6 C 0.3590(3) 0.1578(3) -0.0348(2) 0.0219(9) Uani 1 1 d . .
H6 H 0.384845 0.097248 -0.066286 0.026 Uiso 1 1 calc R U
C7 C 1.0147(3) 0.4519(3) 0.2854(2) 0.0209(8) Uani 1 1 d . .
C8 C 1.0626(3) 0.3615(3) 0.2522(2) 0.0203(8) Uani 1 1 d . .
C9 C 0.9882(3) 0.2657(3) 0.1960(2) 0.0204(8) Uani 1 1 d . .
C10 C 0.9385(3) 0.2067(3) 0.2325(2) 0.0224(9) Uani 1 1 d . .
H10 H 0.943842 0.231077 0.293178 0.027 Uiso 1 1 calc R U
C11 C 0.8815(3) 0.1130(3) 0.1816(3) 0.0240(9) Uani 1 1 d . .
H11 H 0.847671 0.073746 0.207442 0.029 Uiso 1 1 calc R U
C12 C 0.8731(3) 0.0761(3) 0.0937(3) 0.0271(9) Uani 1 1 d . .
H12 H 0.834251 0.011407 0.059246 0.033 Uiso 1 1 calc R U
C13 C 0.9218(3) 0.1337(3) 0.0553(3) 0.0297(10) Uani 1 1 d . .
H13 H 0.91569 0.108872 -0.005508 0.036 Uiso 1 1 calc R U
C14 C 0.9790(3) 0.2272(3) 0.1067(2) 0.0257(9) Uani 1 1 d . .
H14 H 1.012834 0.266279 0.080739 0.031 Uiso 1 1 calc R U
C15 C 1.1923(3) 0.3592(3) 0.2724(3) 0.0321(10) Uani 1 1 d . .
H15 H 1.225486 0.299091 0.248493 0.039 Uiso 1 1 calc R U
C16 C 1.2722(4) 0.4415(3) 0.3258(3) 0.0377(11) Uani 1 1 d . .
H16 H 1.359553 0.438164 0.3386 0.045 Uiso 1 1 calc R U
C17 C 1.2252(4) 0.5292(4) 0.3606(3) 0.0376(11) Uani 1 1 d . .
H17 H 1.280028 0.586043 0.398837 0.045 Uiso 1 1 calc R U
C18 C 1.0987(3) 0.5342(3) 0.3400(3) 0.0300(10) Uani 1 1 d . .
H18 H 1.067519 0.595435 0.363694 0.036 Uiso 1 1 calc R U
C19 C 0.8385(4) 0.5522(3) 0.1891(2) 0.0281(9) Uani 1 1 d . .
C20 C 0.7021(4) 0.5617(5) 0.1519(4) 0.0630(18) Uani 1 1 d . .
H20A H 0.657477 0.495765 0.119227 0.095 Uiso 1 1 calc R U
H20B H 0.694528 0.599656 0.112673 0.095 Uiso 1 1 calc R U
H20C H 0.666283 0.595688 0.199854 0.095 Uiso 1 1 calc R U
C21 C 0.8920(5) 0.4994(4) 0.1135(3) 0.0438(12) Uani 1 1 d . .
H21A H 0.980319 0.49341 0.136446 0.066 Uiso 1 1 calc R U
H21B H 0.882729 0.537339 0.074155 0.066 Uiso 1 1 calc R U
H21C H 0.847244 0.43346 0.081344 0.066 Uiso 1 1 calc R U
C22 C 0.9078(6) 0.6541(4) 0.2376(3) 0.0700(19) Uani 1 1 d . .
H22A H 0.876463 0.687766 0.287903 0.105 Uiso 1 1 calc R U
H22B H 0.895011 0.692235 0.198244 0.105 Uiso 1 1 calc R U
H22C H 0.996778 0.648208 0.257967 0.105 Uiso 1 1 calc R U
C23 C 0.8007(3) 0.5178(3) 0.3575(2) 0.0249(9) Uani 1 1 d . .
C24 C 0.8405(4) 0.4448(4) 0.4061(3) 0.0421(12) Uani 1 1 d . .
H24A H 0.804229 0.377896 0.36771 0.063 Uiso 1 1 calc R U
H24B H 0.811304 0.46338 0.458796 0.063 Uiso 1 1 calc R U
H24C H 0.931439 0.446867 0.422756 0.063 Uiso 1 1 calc R U
C25 C 0.6579(4) 0.5120(4) 0.3347(3) 0.0467(13) Uani 1 1 d . .
H25A H 0.628623 0.560403 0.306822 0.07 Uiso 1 1 calc R U
H25B H 0.631525 0.526258 0.388272 0.07 Uiso 1 1 calc R U
H25C H 0.622493 0.445508 0.294396 0.07 Uiso 1 1 calc R U
C26 C 0.8532(5) 0.6215(4) 0.4183(3) 0.0547(14) Uani 1 1 d . .
H26A H 0.944297 0.625784 0.434861 0.082 Uiso 1 1 calc R U
H26B H 0.824185 0.637362 0.470969 0.082 Uiso 1 1 calc R U
H26C H 0.825236 0.668493 0.388537 0.082 Uiso 1 1 calc R U
AU1 Au 0.72297(2) 0.32595(2) 0.16473(2) 0.01771(4) Uani 1 1 d . .
F1 F 0.08432(19) 0.2898(2) -0.04603(15) 0.0398(7) Uani 1 1 d . .
P1 P 0.84805(8) 0.46664(8) 0.25339(6) 0.0188(2) Uani 1 1 d . .
S1 S 0.59296(8) 0.18637(7) 0.07248(6) 0.0203(2) Uani 1 1 d . .
C27 C 0.7151(3) 0.2083(3) 0.4595(2) 0.0172(8) Uani 1 1 d . .
C28 C 0.6078(3) 0.2496(3) 0.4743(2) 0.0213(9) Uani 1 1 d . .
H28 H 0.595164 0.265454 0.530745 0.026 Uiso 1 1 calc R U
C29 C 0.5185(3) 0.2684(3) 0.4088(2) 0.0236(9) Uani 1 1 d . .
H29 H 0.445885 0.29754 0.420059 0.028 Uiso 1 1 calc R U
C30 C 0.5376(3) 0.2439(3) 0.3275(2) 0.0245(9) Uani 1 1 d . .
C31 C 0.6400(4) 0.1998(3) 0.3089(2) 0.0272(10) Uani 1 1 d . .
H31 H 0.649694 0.18144 0.251484 0.033 Uiso 1 1 calc R U
C32 C 0.7295(3) 0.1823(3) 0.3752(2) 0.0213(8) Uani 1 1 d . .
H32 H 0.801252 0.152441 0.363044 0.026 Uiso 1 1 calc R U
C33 C 0.6830(3) 0.0686(3) 0.7927(2) 0.0147(7) Uani 1 1 d . .
C34 C 0.7704(3) 0.0026(3) 0.7712(2) 0.0161(8) Uani 1 1 d . .
C35 C 0.8499(3) 0.0043(3) 0.7130(2) 0.0151(8) Uani 1 1 d . .
C36 C 0.9458(3) 0.0793(3) 0.7396(2) 0.0181(8) Uani 1 1 d . .
H36 H 0.954898 0.133873 0.792088 0.022 Uiso 1 1 calc R U
C37 C 1.0284(3) 0.0749(3) 0.6895(2) 0.0205(9) Uani 1 1 d . .
H37 H 1.09397 0.126167 0.708281 0.025 Uiso 1 1 calc R U
C38 C 1.0155(3) -0.0034(3) 0.6130(2) 0.0229(9) Uani 1 1 d . .
H38 H 1.072036 -0.006032 0.579058 0.027 Uiso 1 1 calc R U
C39 C 0.9207(3) -0.0780(3) 0.5856(2) 0.0260(9) Uani 1 1 d . .
H39 H 0.911471 -0.131799 0.53254 0.031 Uiso 1 1 calc R U
C40 C 0.8383(3) -0.0747(3) 0.6357(2) 0.0241(9) Uani 1 1 d . .
H40 H 0.773677 -0.126684 0.61694 0.029 Uiso 1 1 calc R U
C41 C 0.7879(3) -0.0723(3) 0.8069(2) 0.0198(8) Uani 1 1 d . .
H41 H 0.845804 -0.118217 0.791617 0.024 Uiso 1 1 calc R U
C42 C 0.7231(3) -0.0815(3) 0.8642(2) 0.0237(9) Uani 1 1 d . .
H42 H 0.736282 -0.133199 0.887478 0.028 Uiso 1 1 calc R U
C43 C 0.6398(3) -0.0154(3) 0.8870(2) 0.0234(9) Uani 1 1 d . .
H43 H 0.595084 -0.021039 0.926261 0.028 Uiso 1 1 calc R U
C44 C 0.6211(3) 0.0592(3) 0.8526(2) 0.0201(8) Uani 1 1 d . .
H44 H 0.56476 0.105664 0.869886 0.024 Uiso 1 1 calc R U
C45 C 0.6570(3) 0.2833(3) 0.8263(2) 0.0188(8) Uani 1 1 d . .
C46 C 0.6296(4) 0.3612(3) 0.7826(3) 0.0339(10) Uani 1 1 d . .
H46A H 0.68106 0.354598 0.742329 0.051 Uiso 1 1 calc R U
H46B H 0.648862 0.427262 0.827507 0.051 Uiso 1 1 calc R U
H46C H 0.541554 0.351687 0.750034 0.051 Uiso 1 1 calc R U
C47 C 0.5822(4) 0.2993(3) 0.8926(3) 0.0364(11) Uani 1 1 d . .
H47A H 0.493732 0.280491 0.861663 0.055 Uiso 1 1 calc R U
H47B H 0.594592 0.369051 0.929865 0.055 Uiso 1 1 calc R U
H47C H 0.610094 0.258605 0.928803 0.055 Uiso 1 1 calc R U
C48 C 0.7953(4) 0.3000(4) 0.8747(3) 0.0445(13) Uani 1 1 d . .
H48A H 0.814899 0.253069 0.905741 0.067 Uiso 1 1 calc R U
H48B H 0.81541 0.367543 0.916848 0.067 Uiso 1 1 calc R U
H48C H 0.84428 0.289921 0.832542 0.067 Uiso 1 1 calc R U
C49 C 0.4681(3) 0.1117(3) 0.6732(2) 0.0232(9) Uani 1 1 d . .
C50 C 0.4763(4) 0.0081(3) 0.6129(3) 0.0335(11) Uani 1 1 d . .
H50A H 0.541234 0.010009 0.583837 0.05 Uiso 1 1 calc R U
H50B H 0.396197 -0.017046 0.568713 0.05 Uiso 1 1 calc R U
H50C H 0.496743 -0.035446 0.647246 0.05 Uiso 1 1 calc R U
C51 C 0.4196(4) 0.1741(4) 0.6175(4) 0.0588(17) Uani 1 1 d . .
H51A H 0.410929 0.240473 0.655373 0.088 Uiso 1 1 calc R U
H51B H 0.338431 0.143647 0.576888 0.088 Uiso 1 1 calc R U
H51C H 0.478168 0.178654 0.584267 0.088 Uiso 1 1 calc R U
C52 C 0.3766(4) 0.1040(5) 0.7241(3) 0.0618(18) Uani 1 1 d . .
H52A H 0.405658 0.060727 0.757635 0.093 Uiso 1 1 calc R U
H52B H 0.294641 0.076493 0.683199 0.093 Uiso 1 1 calc R U
H52C H 0.370655 0.169784 0.764173 0.093 Uiso 1 1 calc R U
AU2 Au 0.73967(2) 0.16838(2) 0.64193(2) 0.01489(4) Uani 1 1 d . .
F2 F 0.4532(2) 0.26608(19) 0.26422(14) 0.0368(6) Uani 1 1 d . .
P2 P 0.63491(8) 0.15890(7) 0.73877(6) 0.0151(2) Uani 1 1 d . .
S2 S 0.83438(8) 0.18414(8) 0.54042(6) 0.0202(2) Uani 1 1 d . .

loop_
_atom_site_aniso_label
_atom_site_aniso_U_11
_atom_site_aniso_U_22
_atom_site_aniso_U_33
_atom_site_aniso_U_23
_atom_site_aniso_U_13
_atom_site_aniso_U_12
C1 0.0166(17) 0.023(2) 0.0182(18) 0.0106(17) 0.0042(15) -0.0035(16)
C2 0.0194(19) 0.025(3) 0.023(2) 0.0043(18) -0.0021(16) -0.0024(17)
C3 0.029(2) 0.025(3) 0.035(2) 0.010(2) 0.0091(18) 0.0085(19)
C4 0.0180(19) 0.036(3) 0.032(2) 0.025(2) 0.0012(17) 0.0013(19)
C5 0.020(2) 0.041(3) 0.024(2) 0.018(2) -0.0001(16) -0.0091(19)
C6 0.0230(19) 0.027(2) 0.0191(19) 0.0113(18) 0.0064(15) 0.0003(17)
C7 0.0203(19) 0.017(2) 0.024(2) 0.0071(17) 0.0033(15) -0.0007(16)
C8 0.0185(18) 0.022(2) 0.0210(19) 0.0088(17) 0.0047(15) 0.0028(16)
C9 0.0134(17) 0.019(2) 0.028(2) 0.0089(18) 0.0035(15) 0.0071(16)
C10 0.0148(18) 0.027(3) 0.027(2) 0.0120(19) 0.0047(15) 0.0066(17)
C11 0.0201(19) 0.019(2) 0.035(2) 0.0125(19) 0.0069(17) 0.0017(17)
C12 0.023(2) 0.013(2) 0.040(2) 0.0066(19) 0.0047(18) 0.0048(17)
C13 0.029(2) 0.027(3) 0.028(2) 0.006(2) 0.0033(18) 0.0046(19)
C14 0.026(2) 0.023(3) 0.031(2) 0.0132(19) 0.0083(17) 0.0028(18)
C15 0.019(2) 0.020(3) 0.050(3) 0.006(2) 0.0063(18) 0.0046(18)
C16 0.018(2) 0.025(3) 0.058(3) 0.007(2) 0.000(2) -0.0020(19)
C17 0.023(2) 0.031(3) 0.046(3) 0.005(2) -0.0018(19) -0.005(2)
C18 0.028(2) 0.020(3) 0.037(2) 0.006(2) 0.0058(18) 0.0012(18)
C19 0.037(2) 0.023(3) 0.025(2) 0.0106(19) 0.0072(18) 0.0066(19)
C20 0.048(3) 0.086(5) 0.090(4) 0.074(4) 0.019(3) 0.031(3)
C21 0.069(3) 0.039(3) 0.037(3) 0.023(2) 0.025(2) 0.020(3)
C22 0.138(5) 0.027(3) 0.039(3) 0.017(3) 0.008(3) -0.024(3)
C23 0.029(2) 0.022(2) 0.020(2) 0.0026(18) 0.0072(16) 0.0057(18)
C24 0.045(3) 0.058(4) 0.035(3) 0.027(3) 0.017(2) 0.014(2)
C25 0.032(2) 0.072(4) 0.035(3) 0.012(3) 0.017(2) 0.022(2)
C26 0.077(4) 0.038(3) 0.042(3) -0.008(2) 0.033(3) -0.014(3)
AU1 0.01513(7) 0.01871(9) 0.01773(8) 0.00616(6) 0.00209(5) 0.00238(6)
F1 0.0205(12) 0.0541(19) 0.0502(15) 0.0325(14) -0.0002(11) 0.0071(12)
P1 0.0189(5) 0.0149(6) 0.0205(5) 0.0052(4) 0.0032(4) 0.0040(4)
S1 0.0170(4) 0.0215(6) 0.0193(5) 0.0043(4) 0.0033(4) 0.0011(4)
C27 0.0156(17) 0.017(2) 0.0178(18) 0.0052(16) 0.0045(14) -0.0034(15)
C28 0.0239(19) 0.023(2) 0.0172(18) 0.0048(17) 0.0089(15) -0.0018(17)
C29 0.0169(18) 0.027(3) 0.027(2) 0.0116(19) 0.0051(16) 0.0031(17)
C30 0.024(2) 0.023(2) 0.027(2) 0.0151(19) 0.0002(17) 0.0027(18)
C31 0.035(2) 0.029(3) 0.020(2) 0.0121(19) 0.0064(17) 0.0001(19)
C32 0.0234(19) 0.020(2) 0.024(2) 0.0109(18) 0.0090(16) 0.0048(17)
C33 0.0141(17) 0.016(2) 0.0162(18) 0.0076(16) 0.0046(14) 0.0033(15)
C34 0.0144(17) 0.017(2) 0.0151(17) 0.0052(16) 0.0021(14) 0.0011(15)
C35 0.0143(17) 0.016(2) 0.0172(18) 0.0071(16) 0.0057(14) 0.0069(15)
C36 0.0131(17) 0.023(2) 0.0150(18) 0.0056(16) 0.0006(14) 0.0057(16)
C37 0.0114(17) 0.026(2) 0.028(2) 0.0153(19) 0.0045(15) 0.0026(16)
C38 0.0212(19) 0.032(3) 0.023(2) 0.0149(19) 0.0128(16) 0.0134(18)
C39 0.032(2) 0.026(3) 0.0178(19) 0.0014(18) 0.0109(16) 0.0077(19)
C40 0.025(2) 0.023(2) 0.022(2) 0.0023(18) 0.0093(16) 0.0012(17)
C41 0.0176(18) 0.018(2) 0.024(2) 0.0075(17) 0.0067(15) 0.0054(16)
C42 0.026(2) 0.023(2) 0.028(2) 0.0149(19) 0.0077(17) 0.0049(18)
C43 0.027(2) 0.023(2) 0.023(2) 0.0079(18) 0.0116(16) 0.0006(18)
C44 0.0200(18) 0.019(2) 0.024(2) 0.0074(17) 0.0108(15) 0.0046(16)
C45 0.0187(18) 0.015(2) 0.0202(19) 0.0012(16) 0.0079(15) 0.0033(16)
C46 0.065(3) 0.010(2) 0.028(2) 0.0043(18) 0.018(2) 0.004(2)
C47 0.055(3) 0.029(3) 0.029(2) 0.005(2) 0.025(2) 0.008(2)
C48 0.031(2) 0.032(3) 0.039(3) -0.015(2) -0.006(2) -0.001(2)
C49 0.0103(17) 0.031(3) 0.027(2) 0.0110(19) 0.0023(15) 0.0004(16)
C50 0.030(2) 0.026(3) 0.031(2) 0.000(2) 0.0000(18) -0.011(2)
C51 0.028(2) 0.055(4) 0.083(4) 0.041(3) -0.024(3) -0.006(2)
C52 0.015(2) 0.116(6) 0.039(3) 0.006(3) 0.0108(19) -0.011(3)
AU2 0.01392(7) 0.01649(9) 0.01419(7) 0.00528(6) 0.00379(5) 0.00223(6)
F2 0.0309(12) 0.0514(18) 0.0282(13) 0.0219(13) -0.0022(10) 0.0097(12)
P2 0.0126(4) 0.0165(6) 0.0166(5) 0.0060(4) 0.0044(4) 0.0039(4)
S2 0.0165(4) 0.0283(6) 0.0179(5) 0.0098(4) 0.0059(4) 0.0042(4)

loop_
_atom_type_symbol
_atom_type_description
_atom_type_scat_dispersion_real
_atom_type_scat_dispersion_imag
_atom_type_scat_source
C C 0.0033 0.0016 'International Tables Vol C Tables 4.2.6.8 and 6.1.1.4'
H H 0 0 'International Tables Vol C Tables 4.2.6.8 and 6.1.1.4'
Au Au -2.0133 8.8022 'International Tables Vol C Tables 4.2.6.8 and 6.1.1.4'
F F 0.0171 0.0103 'International Tables Vol C Tables 4.2.6.8 and 6.1.1.4'
P P 0.1023 0.0942 'International Tables Vol C Tables 4.2.6.8 and 6.1.1.4'
S S 0.1246 0.1234 'International Tables Vol C Tables 4.2.6.8 and 6.1.1.4'

loop_
_exptl_crystal_face_index_h
_exptl_crystal_face_index_k
_exptl_crystal_face_index_l
_exptl_crystal_face_perp_dist
0 -19 0 0.0435
0 19 0 0.0435
-15 2 0 0.1401
15 -2 0 0.1401
1 -9 23 0.1212
-1 9 -23 0.1212
13 6 -18 0.1114
-13 -6 18 0.1114

loop_
_geom_angle_atom_site_label_1
_geom_angle_atom_site_label_2
_geom_angle_atom_site_label_3
_geom_angle
C2 C1 C6 118.3(3)
C2 C1 S1 124.6(3)
C6 C1 S1 117.1(3)
C1 C2 C3 121.3(4)
C1 C2 H2 119.3
C3 C2 H2 119.3
C4 C3 C2 118.3(4)
C4 C3 H3 120.9
C2 C3 H3 120.9
C5 C4 F1 119.3(4)
C5 C4 C3 122.3(4)
F1 C4 C3 118.3(4)
C4 C5 C6 118.8(4)
C4 C5 H5 120.6
C6 C5 H5 120.6
C5 C6 C1 120.9(4)
C5 C6 H6 119.5
C1 C6 H6 119.5
C18 C7 C8 118.2(3)
C18 C7 P1 119.4(3)
C8 C7 P1 122.3(3)
C15 C8 C7 118.6(3)
C15 C8 C9 115.4(4)
C7 C8 C9 126.0(3)
C10 C9 C14 118.0(4)
C10 C9 C8 120.9(3)
C14 C9 C8 120.7(3)
C11 C10 C9 120.7(4)
C11 C10 H10 119.6
C9 C10 H10 119.6
C12 C11 C10 120.6(3)
C12 C11 H11 119.7
C10 C11 H11 119.7
C11 C12 C13 120.0(4)
C11 C12 H12 120
C13 C12 H12 120
C14 C13 C12 119.1(4)
C14 C13 H13 120.5
C12 C13 H13 120.5
C13 C14 C9 121.6(4)
C13 C14 H14 119.2
C9 C14 H14 119.2
C16 C15 C8 121.7(4)
C16 C15 H15 119.1
C8 C15 H15 119.1
C15 C16 C17 119.6(4)
C15 C16 H16 120.2
C17 C16 H16 120.2
C18 C17 C16 119.9(4)
C18 C17 H17 120
C16 C17 H17 120
C17 C18 C7 121.9(4)
C17 C18 H18 119.1
C7 C18 H18 119.1
C22 C19 C20 109.4(4)
C22 C19 C21 108.8(4)
C20 C19 C21 108.5(4)
C22 C19 P1 116.6(3)
C20 C19 P1 108.1(3)
C21 C19 P1 105.2(3)
C19 C20 H20A 109.5
C19 C20 H20B 109.5
H20A C20 H20B 109.5
C19 C20 H20C 109.5
H20A C20 H20C 109.5
H20B C20 H20C 109.5
C19 C21 H21A 109.5
C19 C21 H21B 109.5
H21A C21 H21B 109.5
C19 C21 H21C 109.5
H21A C21 H21C 109.5
H21B C21 H21C 109.5
C19 C22 H22A 109.5
C19 C22 H22B 109.5
H22A C22 H22B 109.5
C19 C22 H22C 109.5
H22A C22 H22C 109.5
H22B C22 H22C 109.5
C26 C23 C25 108.6(4)
C26 C23 C24 109.2(3)
C25 C23 C24 106.7(3)
C26 C23 P1 118.2(3)
C25 C23 P1 108.8(3)
C24 C23 P1 104.9(3)
C23 C24 H24A 109.5
C23 C24 H24B 109.5
H24A C24 H24B 109.5
C23 C24 H24C 109.5
H24A C24 H24C 109.5
H24B C24 H24C 109.5
C23 C25 H25A 109.5
C23 C25 H25B 109.5
H25A C25 H25B 109.5
C23 C25 H25C 109.5
H25A C25 H25C 109.5
H25B C25 H25C 109.5
C23 C26 H26A 109.5
C23 C26 H26B 109.5
H26A C26 H26B 109.5
C23 C26 H26C 109.5
H26A C26 H26C 109.5
H26B C26 H26C 109.5
P1 AU1 S1 178.20(3)
C7 P1 C23 106.63(17)
C7 P1 C19 103.79(17)
C23 P1 C19 114.81(19)
C7 P1 AU1 115.30(13)
C23 P1 AU1 109.09(13)
C19 P1 AU1 107.37(13)
C1 S1 AU1 107.55(13)
C28 C27 C32 118.1(3)
C28 C27 S2 124.2(3)
C32 C27 S2 117.7(3)
C27 C28 C29 121.7(3)
C27 C28 H28 119.2
C29 C28 H28 119.2
C30 C29 C28 118.3(4)
C30 C29 H29 120.8
C28 C29 H29 120.8
F2 C30 C31 119.3(3)
F2 C30 C29 118.6(4)
C31 C30 C29 122.1(3)
C30 C31 C32 119.1(4)
C30 C31 H31 120.5
C32 C31 H31 120.5
C31 C32 C27 120.7(4)
C31 C32 H32 119.7
C27 C32 H32 119.7
C34 C33 C44 118.4(3)
C34 C33 P2 123.1(2)
C44 C33 P2 118.3(3)
C41 C34 C33 118.7(3)
C41 C34 C35 115.2(3)
C33 C34 C35 126.1(3)
C40 C35 C36 118.7(3)
C40 C35 C34 120.3(3)
C36 C35 C34 120.6(3)
C37 C36 C35 120.4(4)
C37 C36 H36 119.8
C35 C36 H36 119.8
C38 C37 C36 120.3(3)
C38 C37 H37 119.9
C36 C37 H37 119.9
C37 C38 C39 120.1(3)
C37 C38 H38 120
C39 C38 H38 120
C38 C39 C40 120.0(4)
C38 C39 H39 120
C40 C39 H39 120
C35 C40 C39 120.5(3)
C35 C40 H40 119.8
C39 C40 H40 119.8
C42 C41 C34 121.7(4)
C42 C41 H41 119.2
C34 C41 H41 119.2
C43 C42 C41 119.6(4)
C43 C42 H42 120.2
C41 C42 H42 120.2
C42 C43 C44 119.7(3)
C42 C43 H43 120.2
C44 C43 H43 120.2
C43 C44 C33 121.8(4)
C43 C44 H44 119.1
C33 C44 H44 119.1
C47 C45 C48 108.8(3)
C47 C45 C46 108.4(3)
C48 C45 C46 107.5(3)
C47 C45 P2 117.9(3)
C48 C45 P2 105.2(3)
C46 C45 P2 108.5(2)
C45 C46 H46A 109.5
C45 C46 H46B 109.5
H46A C46 H46B 109.5
C45 C46 H46C 109.5
H46A C46 H46C 109.5
H46B C46 H46C 109.5
C45 C47 H47A 109.5
C45 C47 H47B 109.5
H47A C47 H47B 109.5
C45 C47 H47C 109.5
H47A C47 H47C 109.5
H47B C47 H47C 109.5
C45 C48 H48A 109.5
C45 C48 H48B 109.5
H48A C48 H48B 109.5
C45 C48 H48C 109.5
H48A C48 H48C 109.5
H48B C48 H48C 109.5
C51 C49 C52 109.4(4)
C51 C49 C50 108.5(4)
C52 C49 C50 107.8(4)
C51 C49 P2 109.5(3)
C52 C49 P2 116.9(3)
C50 C49 P2 104.3(2)
C49 C50 H50A 109.5
C49 C50 H50B 109.5
H50A C50 H50B 109.5
C49 C50 H50C 109.5
H50A C50 H50C 109.5
H50B C50 H50C 109.5
C49 C51 H51A 109.5
C49 C51 H51B 109.5
H51A C51 H51B 109.5
C49 C51 H51C 109.5
H51A C51 H51C 109.5
H51B C51 H51C 109.5
C49 C52 H52A 109.5
C49 C52 H52B 109.5
H52A C52 H52B 109.5
C49 C52 H52C 109.5
H52A C52 H52C 109.5
H52B C52 H52C 109.5
P2 AU2 S2 175.90(3)
C33 P2 C45 107.57(16)
C33 P2 C49 103.63(16)
C45 P2 C49 115.31(17)
C33 P2 AU2 115.88(12)
C45 P2 AU2 108.05(11)
C49 P2 AU2 106.65(12)
C27 S2 AU2 105.46(11)

loop_
_geom_bond_atom_site_label_1
_geom_bond_atom_site_label_2
_geom_bond_distance
C1 C2 1.382(5)
C1 C6 1.395(5)
C1 S1 1.773(4)
C2 C3 1.394(5)
C2 H2 0.95
C3 C4 1.371(5)
C3 H3 0.95
C4 C5 1.366(6)
C4 F1 1.369(4)
C5 C6 1.388(5)
C5 H5 0.95
C6 H6 0.95
C7 C18 1.397(5)
C7 C8 1.408(5)
C7 P1 1.837(4)
C8 C15 1.406(5)
C8 C9 1.486(5)
C9 C10 1.391(5)
C9 C14 1.396(5)
C10 C11 1.380(5)
C10 H10 0.95
C11 C12 1.374(5)
C11 H11 0.95
C12 C13 1.394(5)
C12 H12 0.95
C13 C14 1.381(5)
C13 H13 0.95
C14 H14 0.95
C15 C16 1.370(6)
C15 H15 0.95
C16 C17 1.377(6)
C16 H16 0.95
C17 C18 1.376(5)
C17 H17 0.95
C18 H18 0.95
C19 C22 1.513(6)
C19 C20 1.519(6)
C19 C21 1.521(6)
C19 P1 1.884(4)
C20 H20A 0.98
C20 H20B 0.98
C20 H20C 0.98
C21 H21A 0.98
C21 H21B 0.98
C21 H21C 0.98
C22 H22A 0.98
C22 H22B 0.98
C22 H22C 0.98
C23 C26 1.514(6)
C23 C25 1.538(5)
C23 C24 1.542(5)
C23 P1 1.879(4)
C24 H24A 0.98
C24 H24B 0.98
C24 H24C 0.98
C25 H25A 0.98
C25 H25B 0.98
C25 H25C 0.98
C26 H26A 0.98
C26 H26B 0.98
C26 H26C 0.98
AU1 P1 2.2752(10)
AU1 S1 2.3020(9)
C27 C28 1.387(5)
C27 C32 1.398(5)
C27 S2 1.775(3)
C28 C29 1.389(5)
C28 H28 0.95
C29 C30 1.372(5)
C29 H29 0.95
C30 F2 1.358(4)
C30 C31 1.371(6)
C31 C32 1.390(5)
C31 H31 0.95
C32 H32 0.95
C33 C34 1.400(5)
C33 C44 1.402(4)
C33 P2 1.836(3)
C34 C41 1.396(5)
C34 C35 1.490(5)
C35 C40 1.392(5)
C35 C36 1.392(5)
C36 C37 1.392(5)
C36 H36 0.95
C37 C38 1.376(5)
C37 H37 0.95
C38 C39 1.379(5)
C38 H38 0.95
C39 C40 1.393(5)
C39 H39 0.95
C40 H40 0.95
C41 C42 1.386(5)
C41 H41 0.95
C42 C43 1.370(5)
C42 H42 0.95
C43 C44 1.379(5)
C43 H43 0.95
C44 H44 0.95
C45 C47 1.521(5)
C45 C48 1.527(5)
C45 C46 1.531(5)
C45 P2 1.872(4)
C46 H46A 0.98
C46 H46B 0.98
C46 H46C 0.98
C47 H47A 0.98
C47 H47B 0.98
C47 H47C 0.98
C48 H48A 0.98
C48 H48B 0.98
C48 H48C 0.98
C49 C51 1.516(5)
C49 C52 1.521(5)
C49 C50 1.522(6)
C49 P2 1.893(3)
C50 H50A 0.98
C50 H50B 0.98
C50 H50C 0.98
C51 H51A 0.98
C51 H51B 0.98
C51 H51C 0.98
C52 H52A 0.98
C52 H52B 0.98
C52 H52C 0.98
AU2 P2 2.2791(9)
AU2 S2 2.3016(9)

loop_
_geom_hbond_atom_site_label_D
_geom_hbond_atom_site_label_H
_geom_hbond_atom_site_label_A
_geom_hbond_distance_DH
_geom_hbond_distance_HA
_geom_hbond_distance_DA
_geom_hbond_angle_DHA
_geom_hbond_site_symmetry_A
C31 H31 S1 0.95 2.95 3.823(4) 154 .
C47 H47C S1_$1 0.98 2.99 3.873(4) 151 1_556

loop_
_geom_torsion_atom_site_label_1
_geom_torsion_atom_site_label_2
_geom_torsion_atom_site_label_3
_geom_torsion_atom_site_label_4
_geom_torsion
C6 C1 C2 C3 0.4(5)
S1 C1 C2 C3 -178.2(3)
C1 C2 C3 C4 -0.5(6)
C2 C3 C4 C5 0.6(6)
C2 C3 C4 F1 180.0(3)
F1 C4 C5 C6 -180.0(3)
C3 C4 C5 C6 -0.5(5)
C4 C5 C6 C1 0.4(5)
C2 C1 C6 C5 -0.4(5)
S1 C1 C6 C5 178.4(3)
C18 C7 C8 C15 -2.8(5)
P1 C7 C8 C15 173.1(3)
C18 C7 C8 C9 177.6(3)
P1 C7 C8 C9 -6.5(5)
C15 C8 C9 C10 97.9(4)
C7 C8 C9 C10 -82.5(5)
C15 C8 C9 C14 -74.4(5)
C7 C8 C9 C14 105.2(4)
C14 C9 C10 C11 -0.2(5)
C8 C9 C10 C11 -172.7(3)
C9 C10 C11 C12 0.3(6)
C10 C11 C12 C13 -0.4(6)
C11 C12 C13 C14 0.6(6)
C12 C13 C14 C9 -0.6(6)
C10 C9 C14 C13 0.4(6)
C8 C9 C14 C13 172.9(3)
C7 C8 C15 C16 2.4(6)
C9 C8 C15 C16 -178.0(4)
C8 C15 C16 C17 -0.2(7)
C15 C16 C17 C18 -1.6(7)
C16 C17 C18 C7 1.1(7)
C8 C7 C18 C17 1.1(6)
P1 C7 C18 C17 -174.9(3)
C18 C7 P1 C23 -58.5(3)
C8 C7 P1 C23 125.7(3)
C18 C7 P1 C19 63.1(3)
C8 C7 P1 C19 -112.7(3)
C18 C7 P1 AU1 -179.7(3)
C8 C7 P1 AU1 4.4(3)
C26 C23 P1 C7 67.0(4)
C25 C23 P1 C7 -168.7(3)
C24 C23 P1 C7 -54.8(3)
C26 C23 P1 C19 -47.3(4)
C25 C23 P1 C19 77.0(3)
C24 C23 P1 C19 -169.2(3)
C26 C23 P1 AU1 -167.9(3)
C25 C23 P1 AU1 -43.5(3)
C24 C23 P1 AU1 70.3(3)
C22 C19 P1 C7 -61.7(4)
C20 C19 P1 C7 174.7(3)
C21 C19 P1 C7 58.9(3)
C22 C19 P1 C23 54.3(4)
C20 C19 P1 C23 -69.3(4)
C21 C19 P1 C23 174.9(3)
C22 C19 P1 AU1 175.8(4)
C20 C19 P1 AU1 52.1(4)
C21 C19 P1 AU1 -63.6(3)
C2 C1 S1 AU1 -20.0(3)
C6 C1 S1 AU1 161.3(2)
C32 C27 C28 C29 -2.2(5)
S2 C27 C28 C29 178.9(3)
C27 C28 C29 C30 0.8(6)
C28 C29 C30 F2 -177.2(3)
C28 C29 C30 C31 1.5(6)
F2 C30 C31 C32 176.4(3)
C29 C30 C31 C32 -2.2(6)
C30 C31 C32 C27 0.7(6)
C28 C27 C32 C31 1.5(5)
S2 C27 C32 C31 -179.5(3)
C44 C33 C34 C41 2.9(5)
P2 C33 C34 C41 -171.1(3)
C44 C33 C34 C35 -176.5(3)
P2 C33 C34 C35 9.5(5)
C41 C34 C35 C40 63.2(4)
C33 C34 C35 C40 -117.4(4)
C41 C34 C35 C36 -109.7(4)
C33 C34 C35 C36 69.7(5)
C40 C35 C36 C37 -0.2(5)
C34 C35 C36 C37 172.8(3)
C35 C36 C37 C38 0.5(5)
C36 C37 C38 C39 -0.1(5)
C37 C38 C39 C40 -0.5(5)
C36 C35 C40 C39 -0.4(5)
C34 C35 C40 C39 -173.5(3)
C38 C39 C40 C35 0.8(6)
C33 C34 C41 C42 -1.3(5)
C35 C34 C41 C42 178.2(3)
C34 C41 C42 C43 -0.3(6)
C41 C42 C43 C44 0.2(6)
C42 C43 C44 C33 1.6(6)
C34 C33 C44 C43 -3.1(5)
P2 C33 C44 C43 171.2(3)
C34 C33 P2 C45 -126.6(3)
C44 C33 P2 C45 59.4(3)
C34 C33 P2 C49 110.8(3)
C44 C33 P2 C49 -63.2(3)
C34 C33 P2 AU2 -5.6(3)
C44 C33 P2 AU2 -179.6(2)
C47 C45 P2 C33 -61.9(3)
C48 C45 P2 C33 59.6(3)
C46 C45 P2 C33 174.5(3)
C47 C45 P2 C49 53.2(3)
C48 C45 P2 C49 174.7(3)
C46 C45 P2 C49 -70.5(3)
C47 C45 P2 AU2 172.4(2)
C48 C45 P2 AU2 -66.1(3)
C46 C45 P2 AU2 48.7(3)
C51 C49 P2 C33 -174.5(3)
C52 C49 P2 C33 60.4(4)
C50 C49 P2 C33 -58.5(3)
C51 C49 P2 C45 68.3(4)
C52 C49 P2 C45 -56.8(4)
C50 C49 P2 C45 -175.8(2)
C51 C49 P2 AU2 -51.7(4)
C52 C49 P2 AU2 -176.8(3)
C50 C49 P2 AU2 64.3(2)
C28 C27 S2 AU2 24.3(3)
C32 C27 S2 AU2 -154.6(3)
